data_4076993
loop_
_publ_author_name
'Vicente, Jos\'e'
'Abad, Jos\'e-Antonio'
'Mart\'inez-Viviente, Elo\'isa'
'Jones, Peter G.'

_publ_section_title
;
 Study of the Reactivity of 2-Acetyl-, 2-Cyano-, 2-Formyl-, and
 2-Vinylphenyl Palladium(II) Complexes. Mono- and Triinsertion of an
 Isocyanide into the Pd&#x2212;C Bond. A 2-Cyanophenyl Palladium Complex
 as a Ligand
;
_journal_issue 21
_journal_name_full Organometallics
_journal_page_first 4454
_journal_paper_doi 10.1021/om020380s
_journal_volume 21
_journal_year 2002
_chemical_formula_sum 'C36 H36 Br2 N4 Pd2'
_chemical_formula_weight 897.31
_chemical_name_systematic
;
 ?
;
_space_group_IT_number 2
_symmetry_cell_setting triclinic
_symmetry_space_group_name_Hall '-P 1'
_symmetry_space_group_name_H-M 'P -1'
_atom_sites_solution_hydrogens geom
_atom_sites_solution_primary Patterson
_atom_sites_solution_secondary difmap
_audit_creation_method SHELXL-97
_cell_angle_alpha 94.772(3)
_cell_angle_beta 92.936(3)
_cell_angle_gamma 92.903(3)
_cell_formula_units_Z 2
_cell_length_a 9.7060(10)
_cell_length_b 11.5432(12)
_cell_length_c 15.7993(16)
_cell_measurement_reflns_used 6232
_cell_measurement_temperature 143(2)
_cell_measurement_theta_max 28
_cell_measurement_theta_min 2
_cell_volume 1759.0(3)
_computing_cell_refinement 'Bruker SAINT'
_computing_data_collection 'Bruker SMART'
_computing_data_reduction 'Bruker SAINT'
_computing_molecular_graphics 'Siemens XP'
_computing_publication_material SHELXL-97
_computing_structure_refinement 'SHELXL-97 (Sheldrick, 1997)'
_computing_structure_solution 'SHELXS-97 (Sheldrick, 1990)'
_diffrn_ambient_temperature 143(2)
_diffrn_detector_area_resol_mean 8.192
_diffrn_measured_fraction_theta_full 0.995
_diffrn_measured_fraction_theta_max 0.995
_diffrn_measurement_device_type 'Bruker SMART 1000 CCD'
_diffrn_measurement_method '\w- and \f-scan'
_diffrn_radiation_monochromator graphite
_diffrn_radiation_source 'fine-focus sealed tube'
_diffrn_radiation_type MoK\a
_diffrn_radiation_wavelength 0.71073
_diffrn_reflns_av_R_equivalents 0.0286
_diffrn_reflns_av_sigmaI/netI 0.0308
_diffrn_reflns_limit_h_max 13
_diffrn_reflns_limit_h_min -13
_diffrn_reflns_limit_k_max 16
_diffrn_reflns_limit_k_min -16
_diffrn_reflns_limit_l_max 22
_diffrn_reflns_limit_l_min -22
_diffrn_reflns_number 34438
_diffrn_reflns_theta_full 30.00
_diffrn_reflns_theta_max 30.03
_diffrn_reflns_theta_min 1.30
_exptl_absorpt_coefficient_mu 3.324
_exptl_absorpt_correction_T_max 0.928
_exptl_absorpt_correction_T_min 0.712
_exptl_absorpt_correction_type multi-scan
_exptl_absorpt_process_details SADABS
_exptl_crystal_colour yellow
_exptl_crystal_density_diffrn 1.694
_exptl_crystal_density_method 'not measured'
_exptl_crystal_description tablet
_exptl_crystal_F_000 884
_exptl_crystal_size_max 0.30
_exptl_crystal_size_mid 0.16
_exptl_crystal_size_min 0.05
_refine_diff_density_max 0.541
_refine_diff_density_min -0.505
_refine_diff_density_rms 0.077
_refine_ls_extinction_method none
_refine_ls_goodness_of_fit_ref 0.975
_refine_ls_hydrogen_treatment 'rigid methyls, others riding'
_refine_ls_matrix_type full
_refine_ls_number_parameters 405
_refine_ls_number_reflns 10238
_refine_ls_number_restraints 0
_refine_ls_restrained_S_all 0.975
_refine_ls_R_factor_all 0.0421
_refine_ls_R_factor_gt 0.0237
_refine_ls_shift/su_max 0.075
_refine_ls_shift/su_mean 0.001
_refine_ls_structure_factor_coef Fsqd
_refine_ls_weighting_details 'calc w=1/[\s^2^(Fo^2^)+(0.0290P)^2^] where P=(Fo^2^+2Fc^2^)/3'
_refine_ls_weighting_scheme calc
_refine_ls_wR_factor_gt 0.0565
_refine_ls_wR_factor_ref 0.0612
_reflns_number_gt 7340
_reflns_number_total 10238
_reflns_threshold_expression >2sigma(I)
_cod_data_source_file om020380s.cif
_cod_data_source_block pdone
_cod_depositor_comments
;
The following automatic conversions were performed:

'_geom_bond_publ_flag' value 'Y' changed to 'y' according to
/home/saulius/struct/CIF-dictionaries/cif_core.dic dictionary named
'cif_core.dic' version 2.4.1 from 2010-06-29 (15
times).

'_geom_angle_publ_flag' value 'Y' changed to 'y' according
to /home/saulius/struct/CIF-dictionaries/cif_core.dic dictionary
named 'cif_core.dic' version 2.4.1 from 2010-06-29 (17 times).

Automatic conversion script
Id: cif_fix_values 1715 2011-07-08 13:25:40Z adriana 
;
_cod_database_code 4076993

loop_
_symmetry_equiv_pos_as_xyz
'x, y, z'
'-x, -y, -z'

loop_
_atom_site_label
_atom_site_type_symbol
_atom_site_fract_x
_atom_site_fract_y
_atom_site_fract_z
_atom_site_U_iso_or_equiv
_atom_site_adp_type
_atom_site_occupancy
_atom_site_symmetry_multiplicity
_atom_site_calc_flag
_atom_site_refinement_flags
Pd1 Pd 0.626807(16) 0.589973(12) 0.759113(9) 0.01882(4) Uani 1 1 d .
Pd2 Pd 0.762037(16) 0.782761(12) 0.758386(9) 0.01915(4) Uani 1 1 d .
Br2 Br 0.89594(2) 0.975212(18) 0.751515(14) 0.02951(6) Uani 1 1 d .
Br1 Br 0.47823(2) 0.404488(19) 0.758547(14) 0.03146(6) Uani 1 1 d .
N1 N 0.79997(18) 0.47121(14) 0.61920(11) 0.0251(4) Uani 1 1 d .
N2 N 0.46416(18) 0.74102(14) 0.88732(10) 0.0230(4) Uani 1 1 d .
N3 N 0.53008(19) 0.86274(14) 0.63628(11) 0.0259(4) Uani 1 1 d .
N4 N 0.95601(18) 0.67956(14) 0.89283(10) 0.0227(4) Uani 1 1 d .
C10 C 0.7425(2) 0.52011(17) 0.67207(13) 0.0238(4) Uani 1 1 d .
C11 C 0.8528(2) 0.41218(17) 0.54717(12) 0.0226(4) Uani 1 1 d .
C12 C 0.9436(2) 0.32475(18) 0.55810(13) 0.0278(5) Uani 1 1 d .
C13 C 0.9878(2) 0.2669(2) 0.48426(15) 0.0361(6) Uani 1 1 d .
H13 H 1.0513 0.2074 0.4889 0.043 Uiso 1 1 calc R
C14 C 0.9415(3) 0.2939(2) 0.40467(15) 0.0384(6) Uani 1 1 d .
H14 H 0.9726 0.2530 0.3552 0.046 Uiso 1 1 calc R
C15 C 0.8498(3) 0.3806(2) 0.39707(14) 0.0358(5) Uani 1 1 d .
H15 H 0.8174 0.3979 0.3420 0.043 Uiso 1 1 calc R
C16 C 0.8042(2) 0.44287(18) 0.46805(13) 0.0266(5) Uani 1 1 d .
C17 C 0.9916(3) 0.2930(2) 0.64445(15) 0.0448(7) Uani 1 1 d .
H17A H 0.9998 0.2086 0.6429 0.067 Uiso 1 1 calc R
H17B H 0.9246 0.3170 0.6859 0.067 Uiso 1 1 calc R
H17C H 1.0818 0.3327 0.6610 0.067 Uiso 1 1 calc R
C18 C 0.7049(3) 0.5382(2) 0.46128(15) 0.0375(6) Uani 1 1 d .
H18A H 0.6229 0.5201 0.4925 0.045 Uiso 1 1 calc R
H18B H 0.6775 0.5441 0.4013 0.045 Uiso 1 1 calc R
H18C H 0.7498 0.6123 0.4857 0.045 Uiso 1 1 calc R
C20 C 0.5254(2) 0.68344(17) 0.84144(12) 0.0225(4) Uani 1 1 d .
C21 C 0.3851(2) 0.82006(16) 0.93402(12) 0.0218(4) Uani 1 1 d .
C22 C 0.4248(2) 0.85201(17) 1.01960(13) 0.0245(4) Uani 1 1 d .
C23 C 0.3438(2) 0.93110(18) 1.06213(13) 0.0306(5) Uani 1 1 d .
H23 H 0.3660 0.9550 1.1205 0.037 Uiso 1 1 calc R
C24 C 0.2320(2) 0.97566(18) 1.02135(14) 0.0318(5) Uani 1 1 d .
H24 H 0.1790 1.0303 1.0519 0.038 Uiso 1 1 calc R
C25 C 0.1954(2) 0.94222(18) 0.93659(14) 0.0292(5) Uani 1 1 d .
H25 H 0.1177 0.9738 0.9097 0.035 Uiso 1 1 calc R
C26 C 0.2718(2) 0.86262(17) 0.89074(13) 0.0230(4) Uani 1 1 d .
C27 C 0.5463(2) 0.8017(2) 1.06256(14) 0.0344(5) Uani 1 1 d .
H27A H 0.5746 0.8499 1.1152 0.052 Uiso 1 1 calc R
H27B H 0.6231 0.7999 1.0246 0.052 Uiso 1 1 calc R
H27C H 0.5208 0.7223 1.0760 0.052 Uiso 1 1 calc R
C28 C 0.2333(2) 0.82067(19) 0.79958(13) 0.0298(5) Uani 1 1 d .
H28A H 0.1592 0.8666 0.7778 0.036 Uiso 1 1 calc R
H28B H 0.2014 0.7384 0.7960 0.036 Uiso 1 1 calc R
H28C H 0.3141 0.8297 0.7655 0.036 Uiso 1 1 calc R
C30 C 0.6168(2) 0.82802(17) 0.67853(13) 0.0240(4) Uani 1 1 d .
C31 C 0.4266(2) 0.90686(17) 0.58446(13) 0.0229(4) Uani 1 1 d .
C32 C 0.3592(2) 1.00344(18) 0.61691(13) 0.0297(5) Uani 1 1 d .
C33 C 0.2570(3) 1.04348(19) 0.56361(15) 0.0363(6) Uani 1 1 d .
H33 H 0.2063 1.1075 0.5837 0.044 Uiso 1 1 calc R
C34 C 0.2275(3) 0.9926(2) 0.48245(15) 0.0377(6) Uani 1 1 d .
H34 H 0.1582 1.0226 0.4470 0.045 Uiso 1 1 calc R
C35 C 0.2981(2) 0.89791(19) 0.45215(13) 0.0304(5) Uani 1 1 d .
H35 H 0.2777 0.8644 0.3956 0.037 Uiso 1 1 calc R
C36 C 0.3981(2) 0.85131(17) 0.50306(13) 0.0241(4) Uani 1 1 d .
C37 C 0.3980(3) 1.0644(2) 0.70346(15) 0.0459(7) Uani 1 1 d .
H37A H 0.4792 1.1175 0.7000 0.069 Uiso 1 1 calc R
H37B H 0.4194 1.0066 0.7435 0.069 Uiso 1 1 calc R
H37C H 0.3207 1.1088 0.7232 0.069 Uiso 1 1 calc R
C38 C 0.4745(2) 0.74684(19) 0.47332(15) 0.0349(5) Uani 1 1 d .
H38A H 0.4422 0.7200 0.4148 0.042 Uiso 1 1 calc R
H38B H 0.4573 0.6844 0.5105 0.042 Uiso 1 1 calc R
H38C H 0.5737 0.7680 0.4752 0.042 Uiso 1 1 calc R
C40 C 0.8831(2) 0.71687(16) 0.84256(12) 0.0221(4) Uani 1 1 d .
C41 C 1.0571(2) 0.63560(16) 0.94650(12) 0.0205(4) Uani 1 1 d .
C42 C 1.0741(2) 0.68262(17) 1.03124(12) 0.0234(4) Uani 1 1 d .
C43 C 1.1818(2) 0.64222(18) 1.07989(13) 0.0290(5) Uani 1 1 d .
H43 H 1.1973 0.6718 1.1377 0.035 Uiso 1 1 calc R
C44 C 1.2667(2) 0.56017(19) 1.04613(14) 0.0316(5) Uani 1 1 d .
H44 H 1.3406 0.5350 1.0806 0.038 Uiso 1 1 calc R
C45 C 1.2454(2) 0.51413(18) 0.96246(14) 0.0290(5) Uani 1 1 d .
H45 H 1.3044 0.4573 0.9403 0.035 Uiso 1 1 calc R
C46 C 1.1389(2) 0.54994(17) 0.91054(12) 0.0228(4) Uani 1 1 d .
C47 C 0.9787(2) 0.77026(19) 1.06697(14) 0.0331(5) Uani 1 1 d .
H47A H 0.8909 0.7305 1.0786 0.040 Uiso 1 1 calc R
H47B H 0.9618 0.8275 1.0257 0.040 Uiso 1 1 calc R
H47C H 1.0211 0.8099 1.1199 0.040 Uiso 1 1 calc R
C48 C 1.1111(2) 0.49718(19) 0.82087(13) 0.0318(5) Uani 1 1 d .
H48A H 1.1962 0.4669 0.7993 0.038 Uiso 1 1 calc R
H48B H 1.0786 0.5567 0.7850 0.038 Uiso 1 1 calc R
H48C H 1.0401 0.4335 0.8197 0.038 Uiso 1 1 calc R

loop_
_atom_site_aniso_label
_atom_site_aniso_U_11
_atom_site_aniso_U_22
_atom_site_aniso_U_33
_atom_site_aniso_U_23
_atom_site_aniso_U_13
_atom_site_aniso_U_12
Pd1 0.02193(9) 0.01964(8) 0.01511(7) -0.00071(5) 0.00227(6) 0.00555(6)
Pd2 0.02127(9) 0.02055(8) 0.01606(7) 0.00326(6) -0.00192(6) 0.00563(6)
Br2 0.03462(13) 0.02602(11) 0.02741(11) 0.00362(9) -0.00355(9) 0.00022(9)
Br1 0.03827(14) 0.02878(12) 0.02620(12) -0.00079(9) 0.00178(10) -0.00390(10)
N1 0.0274(10) 0.0235(9) 0.0242(9) -0.0022(7) 0.0053(7) 0.0036(7)
N2 0.0238(10) 0.0229(9) 0.0225(9) 0.0004(7) 0.0052(7) 0.0028(7)
N3 0.0259(10) 0.0241(9) 0.0277(9) 0.0069(7) -0.0060(8) 0.0010(7)
N4 0.0233(10) 0.0239(9) 0.0215(8) 0.0056(7) -0.0014(7) 0.0023(7)
C10 0.0257(12) 0.0215(10) 0.0239(10) 0.0006(8) 0.0005(8) 0.0024(8)
C11 0.0237(11) 0.0218(10) 0.0217(10) -0.0052(8) 0.0040(8) 0.0041(8)
C12 0.0291(12) 0.0274(11) 0.0260(11) -0.0050(9) -0.0031(9) 0.0082(9)
C13 0.0308(14) 0.0350(13) 0.0414(14) -0.0115(10) 0.0009(11) 0.0154(10)
C14 0.0378(15) 0.0469(14) 0.0287(12) -0.0137(11) 0.0112(11) 0.0035(12)
C15 0.0402(15) 0.0455(14) 0.0218(11) 0.0017(10) 0.0041(10) 0.0017(11)
C16 0.0257(12) 0.0278(11) 0.0267(11) 0.0038(9) 0.0035(9) 0.0005(9)
C17 0.0570(18) 0.0420(14) 0.0348(14) -0.0041(11) -0.0096(12) 0.0205(13)
C18 0.0382(15) 0.0365(13) 0.0394(14) 0.0097(11) -0.0003(11) 0.0085(11)
C20 0.0244(11) 0.0238(10) 0.0194(10) 0.0027(8) -0.0002(8) 0.0018(8)
C21 0.0245(11) 0.0169(9) 0.0243(10) -0.0005(8) 0.0076(8) 0.0011(8)
C22 0.0285(12) 0.0225(10) 0.0223(10) -0.0002(8) 0.0045(9) -0.0003(8)
C23 0.0423(14) 0.0261(11) 0.0227(11) -0.0047(9) 0.0085(10) 0.0005(10)
C24 0.0386(14) 0.0234(11) 0.0342(12) -0.0043(9) 0.0145(10) 0.0073(10)
C25 0.0294(12) 0.0259(11) 0.0334(12) 0.0028(9) 0.0069(10) 0.0078(9)
C26 0.0248(11) 0.0207(10) 0.0238(10) 0.0005(8) 0.0057(8) 0.0011(8)
C27 0.0378(14) 0.0353(13) 0.0295(12) 0.0016(10) -0.0008(10) 0.0025(10)
C28 0.0294(13) 0.0329(12) 0.0267(11) 0.0001(9) 0.0026(9) 0.0022(9)
C30 0.0261(12) 0.0205(10) 0.0256(11) 0.0041(8) -0.0004(9) 0.0026(8)
C31 0.0234(11) 0.0206(10) 0.0251(10) 0.0065(8) -0.0054(8) 0.0028(8)
C32 0.0372(14) 0.0234(11) 0.0281(11) 0.0014(9) -0.0036(10) 0.0065(9)
C33 0.0412(15) 0.0300(12) 0.0397(14) 0.0051(10) 0.0019(11) 0.0182(11)
C34 0.0337(14) 0.0411(14) 0.0390(14) 0.0110(11) -0.0109(11) 0.0118(11)
C35 0.0311(13) 0.0340(12) 0.0249(11) 0.0004(9) -0.0074(9) 0.0008(10)
C36 0.0237(11) 0.0219(10) 0.0262(11) 0.0012(8) -0.0018(8) 0.0007(8)
C37 0.074(2) 0.0278(12) 0.0341(14) -0.0055(10) -0.0048(13) 0.0086(13)
C38 0.0362(14) 0.0273(12) 0.0404(13) -0.0045(10) 0.0016(11) 0.0069(10)
C40 0.0237(11) 0.0213(10) 0.0216(10) 0.0031(8) 0.0019(8) 0.0016(8)
C41 0.0207(11) 0.0202(9) 0.0210(10) 0.0075(8) -0.0035(8) 0.0008(8)
C42 0.0265(12) 0.0218(10) 0.0219(10) 0.0047(8) -0.0005(8) -0.0009(8)
C43 0.0339(13) 0.0311(12) 0.0209(10) 0.0055(9) -0.0072(9) -0.0046(10)
C44 0.0258(12) 0.0331(12) 0.0361(13) 0.0134(10) -0.0115(10) 0.0002(9)
C45 0.0251(12) 0.0223(10) 0.0406(13) 0.0087(9) 0.0002(10) 0.0040(9)
C46 0.0236(11) 0.0225(10) 0.0226(10) 0.0054(8) 0.0012(8) -0.0003(8)
C47 0.0390(14) 0.0301(12) 0.0298(12) -0.0008(9) 0.0046(10) 0.0026(10)
C48 0.0410(14) 0.0312(12) 0.0233(11) 0.0016(9) 0.0040(10) 0.0006(10)

loop_
_atom_type_symbol
_atom_type_description
_atom_type_scat_dispersion_real
_atom_type_scat_dispersion_imag
_atom_type_scat_source
C C 0.0033 0.0016 'International Tables Vol C Tables 4.2.6.8 and 6.1.1.4'
H H 0.0000 0.0000 'International Tables Vol C Tables 4.2.6.8 and 6.1.1.4'
N N 0.0061 0.0033 'International Tables Vol C Tables 4.2.6.8 and 6.1.1.4'
Br Br -0.2901 2.4595 'International Tables Vol C Tables 4.2.6.8 and 6.1.1.4'
Pd Pd -0.9988 1.0072 'International Tables Vol C Tables 4.2.6.8 and 6.1.1.4'

loop_
_geom_angle_atom_site_label_1
_geom_angle_atom_site_label_2
_geom_angle_atom_site_label_3
_geom_angle
_geom_angle_publ_flag
C20 Pd1 C10 170.78(8) y
C20 Pd1 Br1 97.02(6) y
C10 Pd1 Br1 91.89(6) y
C20 Pd1 Pd2 80.62(6) y
C10 Pd1 Pd2 90.36(6) y
Br1 Pd1 Pd2 176.382(9) y
C40 Pd2 C30 170.07(8) y
C40 Pd2 Pd1 83.23(6) y
C30 Pd2 Pd1 87.33(6) y
C40 Pd2 Br2 98.41(6) y
C30 Pd2 Br2 91.12(6) y
Pd1 Pd2 Br2 177.803(9) y
C10 N1 C11 171.8(2) y
C20 N2 C21 172.3(2) y
C30 N3 C31 178.8(2) y
C40 N4 C41 172.9(2) y
N1 C10 Pd1 173.41(18) y
C12 C11 C16 123.88(19) ?
C12 C11 N1 119.38(18) ?
C16 C11 N1 116.68(18) ?
C11 C12 C13 116.5(2) ?
C11 C12 C17 122.22(19) ?
C13 C12 C17 121.3(2) ?
C14 C13 C12 121.5(2) ?
C13 C14 C15 119.8(2) ?
C14 C15 C16 121.4(2) ?
C15 C16 C11 116.9(2) ?
C15 C16 C18 122.3(2) ?
C11 C16 C18 120.82(19) ?
N2 C20 Pd1 177.30(18) y
C26 C21 C22 124.24(18) ?
C26 C21 N2 117.02(17) ?
C22 C21 N2 118.74(18) ?
C23 C22 C21 116.1(2) ?
C23 C22 C27 122.32(19) ?
C21 C22 C27 121.53(18) ?
C24 C23 C22 121.3(2) ?
C23 C24 C25 121.2(2) ?
C24 C25 C26 120.3(2) ?
C25 C26 C21 116.91(19) ?
C25 C26 C28 122.2(2) ?
C21 C26 C28 120.89(18) ?
N3 C30 Pd2 174.24(18) y
C32 C31 C36 123.93(19) ?
C32 C31 N3 118.38(18) ?
C36 C31 N3 117.70(18) ?
C33 C32 C31 116.33(19) ?
C33 C32 C37 121.4(2) ?
C31 C32 C37 122.2(2) ?
C34 C33 C32 121.6(2) ?
C33 C34 C35 120.4(2) ?
C34 C35 C36 121.0(2) ?
C35 C36 C31 116.82(19) ?
C35 C36 C38 122.59(19) ?
C31 C36 C38 120.59(19) ?
N4 C40 Pd2 178.89(18) y
C42 C41 C46 123.87(18) ?
C42 C41 N4 118.61(18) ?
C46 C41 N4 117.47(17) ?
C43 C42 C41 116.33(19) ?
C43 C42 C47 122.44(19) ?
C41 C42 C47 121.22(19) ?
C44 C43 C42 121.5(2) ?
C43 C44 C45 120.6(2) ?
C44 C45 C46 120.9(2) ?
C45 C46 C41 116.80(18) ?
C45 C46 C48 121.39(19) ?
C41 C46 C48 121.80(18) ?

loop_
_geom_bond_atom_site_label_1
_geom_bond_atom_site_label_2
_geom_bond_distance
_geom_bond_publ_flag
Pd1 C20 1.957(2) y
Pd1 C10 1.966(2) y
Pd1 Br1 2.5193(3) y
Pd1 Pd2 2.5269(3) y
Pd2 C40 1.956(2) y
Pd2 C30 1.963(2) y
Pd2 Br2 2.5294(3) y
N1 C10 1.153(2) y
N1 C11 1.410(2) y
N2 C20 1.151(2) y
N2 C21 1.408(2) y
N3 C30 1.155(2) y
N3 C31 1.405(2) y
N4 C40 1.161(2) y
N4 C41 1.406(2) y
C11 C12 1.389(3) ?
C11 C16 1.393(3) ?
C12 C13 1.393(3) ?
C12 C17 1.499(3) ?
C13 C14 1.379(3) ?
C14 C15 1.381(3) ?
C15 C16 1.385(3) ?
C16 C18 1.505(3) ?
C21 C26 1.397(3) ?
C21 C22 1.401(3) ?
C22 C23 1.388(3) ?
C22 C27 1.497(3) ?
C23 C24 1.378(3) ?
C24 C25 1.385(3) ?
C25 C26 1.390(3) ?
C26 C28 1.503(3) ?
C31 C32 1.396(3) ?
C31 C36 1.396(3) ?
C32 C33 1.390(3) ?
C32 C37 1.506(3) ?
C33 C34 1.375(3) ?
C34 C35 1.384(3) ?
C35 C36 1.387(3) ?
C36 C38 1.502(3) ?
C41 C42 1.401(3) ?
C41 C46 1.401(3) ?
C42 C43 1.388(3) ?
C42 C47 1.501(3) ?
C43 C44 1.379(3) ?
C44 C45 1.384(3) ?
C45 C46 1.387(3) ?
C46 C48 1.501(3) ?
